data_1552988
loop_
_publ_author_name
'Kaufmann, Lena'
'Traulsen, Nora L.'
'Springer, Andreas'
'Schr\"oder, Hendrik V.'
'M\"akel\"a, Toni'
'Rissanen, Kari'
'Schalley, Christoph A.'

_publ_section_title
;
 Evaluation of multivalency as an organization principle for the efficient
 synthesis of doubly and triply threaded amide rotaxanes
;
_journal_issue 5
_journal_name_full 'Org. Chem. Front.'
_journal_page_first 521
_journal_paper_doi 10.1039/C4QO00077C
_journal_volume 1
_journal_year 2014
_chemical_absolute_configuration ad
_chemical_formula_moiety 'C59 H62 I0.5 N5 O4, 0.5(I), C17 H26 N2 O2'
_chemical_formula_sum 'C76 H88 I N7 O6'
_chemical_formula_weight 1322.43
_chemical_name_systematic 'Macrocycle + axle'
_space_group_crystal_system monoclinic
_space_group_IT_number 4
_space_group_name_Hall 'P 2yb'
_space_group_name_H-M_alt 'P 1 21 1'
_atom_sites_solution_hydrogens geom
_atom_sites_solution_primary direct
_atom_sites_solution_secondary difmap
_audit_creation_date 2012-11-06
_audit_creation_method
;
  Olex2 1.2
  (compiled May  9 2012 12:37:22, GUI svn.r4230)
;
_cell_angle_alpha 90.00
_cell_angle_beta 93.695(3)
_cell_angle_gamma 90.00
_cell_formula_units_Z 2
_cell_length_a 17.0807(5)
_cell_length_b 9.5870(3)
_cell_length_c 20.1987(6)
_cell_measurement_reflns_used 10136
_cell_measurement_temperature 123.00(10)
_cell_measurement_theta_max 74.9482
_cell_measurement_theta_min 3.4992
_cell_volume 3300.72(17)
_computing_cell_refinement
;
CrysAlisPro, Agilent Technologies,
Version 1.171.36.21 (release 14-08-2012 CrysAlis171 .NET)
(compiled Sep 14 2012,17:21:16)
;
_computing_data_collection
;
CrysAlisPro, Agilent Technologies,
Version 1.171.36.21 (release 14-08-2012 CrysAlis171 .NET)
(compiled Sep 14 2012,17:21:16)
;
_computing_data_reduction
;
CrysAlisPro, Agilent Technologies,
Version 1.171.36.21 (release 14-08-2012 CrysAlis171 .NET)
(compiled Sep 14 2012,17:21:16)
;
_computing_molecular_graphics
;
O. V. Dolomanov, L. J. Bourhis, R. J. Gildea, J. A. K. Howard and H. Puschmann,
OLEX2: a complete structure solution, refinement and analysis program.
J. Appl. Cryst. (2009). 42, 339-341.
;
_computing_publication_material
;
O. V. Dolomanov, L. J. Bourhis, R. J. Gildea, J. A. K. Howard and H. Puschmann,
OLEX2: a complete structure solution, refinement and analysis program.
J. Appl. Cryst. (2009). 42, 339-341.
;
_computing_structure_refinement
;
XL, G.M. Sheldrick, Acta Cryst.
(2008). A64, 112-122
;
_computing_structure_solution 'SHELXS-97 (Sheldrick, 1990)'
_diffrn_ambient_temperature 123.00(10)
_diffrn_detector_area_resol_mean 10.3953
_diffrn_measured_fraction_theta_full 0.9952
_diffrn_measured_fraction_theta_max 0.9952
_diffrn_measurement_details
;
#__ type_ start__ end____ width___ exp.time_
  1 omega  -92.00   -2.00   0.5000    1.5000
omega____ theta____ kappa____ phi______ frames
    -      -38.5000  125.0000   30.0000 180

#__ type_ start__ end____ width___ exp.time_
  2 omega  -62.00   29.00   0.5000    1.5000
omega____ theta____ kappa____ phi______ frames
    -      -38.5000   64.0000  -49.0000 182

#__ type_ start__ end____ width___ exp.time_
  3 omega -108.00  -18.00   0.5000    1.5000
omega____ theta____ kappa____ phi______ frames
    -      -38.5000  -45.0000  -60.0000 180

#__ type_ start__ end____ width___ exp.time_
  4 omega   19.00   86.00   0.5000    1.5000
omega____ theta____ kappa____ phi______ frames
    -       43.8187   57.0000  -60.0000 134

#__ type_ start__ end____ width___ exp.time_
  5 omega   84.00  117.00   0.5000    5.0000
omega____ theta____ kappa____ phi______ frames
    -      106.8677   45.0000 -120.0000 66

#__ type_ start__ end____ width___ exp.time_
  6 omega   39.00   99.00   0.5000    5.0000
omega____ theta____ kappa____ phi______ frames
    -      106.8677  -45.0000  -90.0000 120

#__ type_ start__ end____ width___ exp.time_
  7 omega   89.00  169.00   0.5000    5.0000
omega____ theta____ kappa____ phi______ frames
    -      106.8677   30.0000 -180.0000 160

#__ type_ start__ end____ width___ exp.time_
  8 omega   84.00  167.00   0.5000    5.0000
omega____ theta____ kappa____ phi______ frames
    -      106.8677   45.0000  -90.0000 166

#__ type_ start__ end____ width___ exp.time_
  9 omega   40.00  122.00   0.5000    5.0000
omega____ theta____ kappa____ phi______ frames
    -      106.8677 -125.0000   90.0000 164

#__ type_ start__ end____ width___ exp.time_
 10 omega   53.00   97.00   0.5000    5.0000
omega____ theta____ kappa____ phi______ frames
    -      106.8677  -45.0000   60.0000 88

#__ type_ start__ end____ width___ exp.time_
 11 omega   38.00   91.00   0.5000    5.0000
omega____ theta____ kappa____ phi______ frames
    -      106.8677  -30.0000 -180.0000 106

#__ type_ start__ end____ width___ exp.time_
 12 omega   94.00  177.00   0.5000    5.0000
omega____ theta____ kappa____ phi______ frames
    -      106.8677  125.0000   60.0000 166

#__ type_ start__ end____ width___ exp.time_
 13 omega   84.00  114.00   0.5000    5.0000
omega____ theta____ kappa____ phi______ frames
    -      106.8677   45.0000 -150.0000 60

#__ type_ start__ end____ width___ exp.time_
 14 omega  133.00  176.00   0.5000    5.0000
omega____ theta____ kappa____ phi______ frames
    -      106.8677   45.0000 -150.0000 86

#__ type_ start__ end____ width___ exp.time_
 15 omega  114.00  177.00   0.5000    5.0000
omega____ theta____ kappa____ phi______ frames
    -      106.8677  125.0000 -150.0000 126
;
_diffrn_measurement_device_type 'SuperNova, Dual, Cu at zero, Atlas'
_diffrn_measurement_method '\w scans'
_diffrn_orient_matrix_UB_11 -0.0827328000
_diffrn_orient_matrix_UB_12 0.0550770000
_diffrn_orient_matrix_UB_13 0.0121645000
_diffrn_orient_matrix_UB_21 0.0062057000
_diffrn_orient_matrix_UB_22 0.1065547000
_diffrn_orient_matrix_UB_23 -0.0564694000
_diffrn_orient_matrix_UB_31 -0.0359212000
_diffrn_orient_matrix_UB_32 -0.1067881000
_diffrn_orient_matrix_UB_33 -0.0500799000
_diffrn_radiation_monochromator mirror
_diffrn_radiation_type 'Cu K\a'
_diffrn_radiation_wavelength 1.5418
_diffrn_reflns_av_R_equivalents 0.0496
_diffrn_reflns_av_unetI/netI 0.0639
_diffrn_reflns_limit_h_max 14
_diffrn_reflns_limit_h_min -20
_diffrn_reflns_limit_k_max 11
_diffrn_reflns_limit_k_min -11
_diffrn_reflns_limit_l_max 21
_diffrn_reflns_limit_l_min -24
_diffrn_reflns_number 20126
_diffrn_reflns_theta_full 67.50
_diffrn_reflns_theta_max 67.50
_diffrn_reflns_theta_min 3.50
_diffrn_source 'SuperNova (Cu) X-ray Source'
_exptl_absorpt_coefficient_mu 4.279
_exptl_absorpt_correction_T_max 1.00000
_exptl_absorpt_correction_T_min 0.71727
_exptl_absorpt_correction_type multi-scan
_exptl_absorpt_process_details
;
CrysAlisPro, Agilent Technologies,
Version 1.171.36.21 (release 14-08-2012 CrysAlis171 .NET)
(compiled Sep 14 2012,17:21:16)
Empirical absorption correction using spherical harmonics,
 implemented in SCALE3 ABSPACK scaling algorithm.
;
_exptl_crystal_colour colourless
_exptl_crystal_colour_primary colourless
_exptl_crystal_density_diffrn 1.331
_exptl_crystal_density_method 'not measured'
_exptl_crystal_description block
_exptl_crystal_F_000 1388
_exptl_crystal_size_max 0.3
_exptl_crystal_size_mid 0.25
_exptl_crystal_size_min 0.2
_refine_diff_density_max 0.745
_refine_diff_density_min -1.051
_refine_diff_density_rms 0.098
_refine_ls_abs_structure_details 'Flack H D (1983), Acta Cryst. A39, 876-881'
_refine_ls_abs_structure_Flack 0.300(13)
_refine_ls_extinction_method none
_refine_ls_goodness_of_fit_ref 1.117
_refine_ls_hydrogen_treatment mixed
_refine_ls_matrix_type full
_refine_ls_number_parameters 776
_refine_ls_number_reflns 11572
_refine_ls_number_restraints 127
_refine_ls_restrained_S_all 1.112
_refine_ls_R_factor_all 0.1058
_refine_ls_R_factor_gt 0.1014
_refine_ls_shift/su_max 0.003
_refine_ls_shift/su_mean 0.000
_refine_ls_structure_factor_coef Fsqd
_refine_ls_weighting_details 'calc w=1/[\s^2^(Fo^2^)+(0.0546P)^2^+16.1121P] where P=(Fo^2^+2Fc^2^)/3'
_refine_ls_weighting_scheme calc
_refine_ls_wR_factor_gt 0.2315
_refine_ls_wR_factor_ref 0.2347
_reflns_number_gt 10790
_reflns_number_total 11572
_reflns_threshold_expression >2sigma(I)
_cod_data_source_file c4qo00077c2.cif
_cod_data_source_block 9@1a
_cod_original_cell_volume 3300.71(17)
_cod_database_code 1552988
_chemical_oxdiff_formula 'C80 H100 N7 O8 I1'
_reflns_odcompleteness_completeness 99.79
_reflns_odcompleteness_iscentric 1
_reflns_odcompleteness_theta 66.97

loop_
_space_group_symop_id
_space_group_symop_operation_xyz
1 'x, y, z'
2 '-x, y+1/2, -z'

loop_
_atom_site_label
_atom_site_type_symbol
_atom_site_fract_x
_atom_site_fract_y
_atom_site_fract_z
_atom_site_U_iso_or_equiv
_atom_site_adp_type
_atom_site_occupancy
_atom_site_symmetry_multiplicity
_atom_site_calc_flag
_atom_site_refinement_flags
_atom_site_disorder_assembly
_atom_site_disorder_group
N1 N 0.5462(5) 1.1988(9) 0.2924(3) 0.050(2) Uani 1 1 d D . .
N32 N 0.9380(6) 0.3269(9) 0.3390(4) 0.047(2) Uani 1 1 d D . .
H32 H 0.932(6) 0.383(10) 0.309(4) 0.056 Uiso 1 1 d D . .
N44 N 0.8962(5) 0.4341(8) 0.1100(4) 0.045(2) Uani 1 1 d D . .
H44 H 0.891(6) 0.446(12) 0.1491(17) 0.054 Uiso 1 1 d D . .
N9 N 0.6030(6) 1.0102(12) 0.3889(5) 0.063(3) Uani 1 1 d . B .
H9 H 0.589(7) 0.981(14) 0.344(6) 0.075 Uiso 1 1 d . . .
N67 N 0.5658(6) 1.1224(12) 0.1678(4) 0.060(2) Uani 1 1 d . . .
H67 H 0.570(8) 1.058(14) 0.200(6) 0.072 Uiso 1 1 d . . .
O69 O 0.5200(5) 1.3298(9) 0.1285(4) 0.070(2) Uani 1 1 d . . .
O8 O 0.5710(7) 1.1605(14) 0.4677(4) 0.109(5) Uani 1 1 d . B .
O34 O 0.9846(4) 0.1137(8) 0.3726(3) 0.0411(14) Uani 1 1 d . . .
O43 O 0.9158(5) 0.2669(10) 0.0303(3) 0.064(2) Uani 1 1 d . . .
C58 C 0.6887(5) 0.8303(10) -0.1017(4) 0.049(2) Uani 1 1 d D . .
H58A H 0.6515 0.7609 -0.0884 0.059 Uiso 1 1 calc R . .
H58B H 0.6592 0.9092 -0.1201 0.059 Uiso 1 1 calc R . .
C39 C 0.9645(5) 0.2257(9) 0.1420(3) 0.040(2) Uani 1 1 d D . .
C21 C 0.7058(6) 0.5675(13) 0.6788(4) 0.065(3) Uani 1 1 d D . .
H21A H 0.6728 0.6062 0.7116 0.078 Uiso 1 1 calc R . .
H21B H 0.7367 0.4927 0.6997 0.078 Uiso 1 1 calc R . .
C42 C 0.9262(7) 0.3158(16) 0.0891(5) 0.065(3) Uani 1 1 d . . .
C52 C 0.7453(8) 0.3762(11) 0.0389(7) 0.070(4) Uani 1 1 d . . .
H52A H 0.6920 0.3828 0.0210 0.105 Uiso 1 1 calc R . .
H52B H 0.7461 0.3416 0.0835 0.105 Uiso 1 1 calc R . .
H52C H 0.7738 0.3137 0.0122 0.105 Uiso 1 1 calc R . .
C57 C 0.7378(6) 0.7684(11) -0.1552(5) 0.063(3) Uani 1 1 d D . .
H57A H 0.7035 0.7353 -0.1920 0.076 Uiso 1 1 calc R . .
H57B H 0.7678 0.6897 -0.1372 0.076 Uiso 1 1 calc R . .
C14 C 0.7523(5) 0.8172(6) 0.4956(5) 0.053(3) Uani 1 1 d D . .
H14 H 0.8041 0.8296 0.5117 0.064 Uiso 1 1 calc R . .
C68 C 0.5329(6) 1.2477(11) 0.1721(5) 0.044(2) Uani 1 1 d . . .
C38 C 1.0171(5) 0.1225(9) 0.1257(4) 0.054(3) Uani 1 1 d D F .
H38 H 1.0242 0.1003 0.0817 0.065 Uiso 1 1 calc R . .
C30 C 0.7699(8) 0.3224(13) 0.3193(4) 0.061(3) Uani 1 1 d . . .
H30A H 0.7783 0.3801 0.2816 0.092 Uiso 1 1 calc R . .
H30B H 0.7148 0.3182 0.3259 0.092 Uiso 1 1 calc R . .
H30C H 0.7892 0.2301 0.3116 0.092 Uiso 1 1 calc R . .
C31 C 1.0251(6) 0.397(2) 0.4651(5) 0.072(4) Uani 1 1 d . . .
H31A H 1.0377 0.4037 0.5120 0.107 Uiso 1 1 calc R . .
H31B H 1.0531 0.4673 0.4426 0.107 Uiso 1 1 calc R . .
H31C H 1.0397 0.3064 0.4498 0.107 Uiso 1 1 calc R . .
C64 C 0.7281(5) 1.0039(10) 0.0688(3) 0.053(3) Uani 1 1 d D . .
H64 H 0.7824 0.9993 0.0752 0.063 Uiso 1 1 calc R . .
C63 C 0.6853(4) 1.0633(10) 0.1179(4) 0.050(2) Uani 1 1 d D . .
C46 C 0.7828(4) 0.5183(8) 0.0388(4) 0.051(3) Uani 1 1 d D . .
C6 C 0.5332(6) 1.2221(10) 0.3554(3) 0.048(2) Uani 1 1 d D B .
C20 C 0.6544(5) 0.5095(12) 0.6203(4) 0.056(3) Uani 1 1 d D . .
H20A H 0.6198 0.5823 0.6024 0.067 Uiso 1 1 calc R . .
H20B H 0.6222 0.4342 0.6356 0.067 Uiso 1 1 calc R . .
C35 C 0.9888(4) 0.1743(8) 0.2575(3) 0.0375(19) Uani 1 1 d D . .
C65 C 0.7277(7) 1.1176(13) 0.1811(5) 0.054(3) Uani 1 1 d . . .
H65A H 0.7820 1.0916 0.1819 0.081 Uiso 1 1 calc R . .
H65B H 0.7044 1.0781 0.2188 0.081 Uiso 1 1 calc R . .
H65C H 0.7234 1.2174 0.1825 0.081 Uiso 1 1 calc R . .
C37 C 1.0588(5) 0.0536(9) 0.1773(3) 0.043(2) Uani 1 1 d D . .
C13 C 0.7160(4) 0.6897(7) 0.5051(4) 0.0378(19) Uani 1 1 d D . .
C25 C 0.8911(3) 0.4810(9) 0.4980(3) 0.039(2) Uani 1 1 d D . .
H25 H 0.9165 0.5121 0.5373 0.047 Uiso 1 1 calc R . .
C23 C 0.8093(4) 0.6226(10) 0.6007(3) 0.0387(19) Uani 1 1 d D . .
H23A H 0.8419 0.5474 0.6190 0.046 Uiso 1 1 calc R . .
H23B H 0.8438 0.6953 0.5862 0.046 Uiso 1 1 calc R . .
C49 C 0.8606(4) 0.7699(9) 0.0232(4) 0.047(2) Uani 1 1 d D . .
H49 H 0.8873 0.8525 0.0160 0.057 Uiso 1 1 calc R . .
C62 C 0.6042(4) 1.0763(10) 0.1100(4) 0.042(2) Uani 1 1 d D . .
C55 C 0.8447(5) 0.9416(12) -0.1224(4) 0.055(3) Uani 1 1 d D . .
H55A H 0.8735 1.0207 -0.1383 0.066 Uiso 1 1 calc R . .
H55B H 0.8824 0.8725 -0.1056 0.066 Uiso 1 1 calc R . .
C66 C 0.4824(7) 1.0510(15) 0.0394(6) 0.065(3) Uani 1 1 d . . .
H66A H 0.4613 0.9826 0.0084 0.097 Uiso 1 1 calc R . .
H66B H 0.4723 1.1427 0.0218 0.097 Uiso 1 1 calc R . .
H66C H 0.4580 1.0412 0.0806 0.097 Uiso 1 1 calc R . .
C53 C 0.7395(5) 0.8784(9) -0.0404(4) 0.043(2) Uani 1 1 d D . .
C47 C 0.7492(5) 0.6264(7) 0.0009(5) 0.048(2) Uani 1 1 d D . .
H47 H 0.7010 0.6110 -0.0220 0.057 Uiso 1 1 calc R . .
C15 C 0.7132(4) 0.9264(8) 0.4625(5) 0.053(3) Uani 1 1 d D B .
C5 C 0.4823(5) 1.3262(9) 0.3727(4) 0.048(2) Uani 1 1 d D . .
H5 H 0.4708 1.3387 0.4167 0.057 Uiso 1 1 calc R A 1
C36 C 1.0444(4) 0.0744(8) 0.2435(3) 0.0381(19) Uani 1 1 d D F .
H36 H 1.0708 0.0235 0.2771 0.046 Uiso 1 1 calc R . .
C17 C 0.5206(7) 0.7498(16) 0.4029(6) 0.068(3) Uani 1 1 d . . .
H17A H 0.5108 0.6512 0.4032 0.102 Uiso 1 1 calc R . .
H17B H 0.5207 0.7821 0.3580 0.102 Uiso 1 1 calc R . .
H17C H 0.4802 0.7973 0.4251 0.102 Uiso 1 1 calc R . .
C59 C 0.6918(4) 0.9511(9) 0.0105(3) 0.047(2) Uani 1 1 d D . .
C60 C 0.6109(4) 0.9681(10) 0.0028(4) 0.050(3) Uani 1 1 d D . .
H60 H 0.5847 0.9365 -0.0362 0.060 Uiso 1 1 calc R . .
C11 C 0.6026(5) 0.7807(7) 0.4400(4) 0.055(3) Uani 1 1 d D B .
C12 C 0.6407(4) 0.6737(8) 0.4755(4) 0.039(2) Uani 1 1 d D . .
H12 H 0.6152 0.5888 0.4796 0.047 Uiso 1 1 calc R . .
C40 C 0.9502(5) 0.2531(9) 0.2077(2) 0.0351(19) Uani 1 1 d D . .
H40 H 0.9154 0.3231 0.2182 0.042 Uiso 1 1 calc R . .
C4 C 0.4491(7) 1.4114(12) 0.3233(4) 0.064(3) Uani 1 1 d D B 1
H4 H 0.4184 1.4874 0.3338 0.077 Uiso 1 1 calc R B 1
C26 C 0.9351(4) 0.4185(11) 0.4506(3) 0.045(2) Uani 1 1 d D . .
C51 C 0.9787(6) 0.6869(17) 0.0892(5) 0.069(4) Uani 1 1 d . . .
H51A H 1.0003 0.7697 0.0708 0.103 Uiso 1 1 calc R . .
H51B H 1.0103 0.6079 0.0789 0.103 Uiso 1 1 calc R . .
H51C H 0.9781 0.6967 0.1364 0.103 Uiso 1 1 calc R . .
C50 C 0.8991(5) 0.6665(6) 0.0609(4) 0.043(2) Uani 1 1 d D . .
C56 C 0.7936(6) 0.8792(12) -0.1798(4) 0.060(3) Uani 1 1 d D . .
H56A H 0.8269 0.8375 -0.2115 0.071 Uiso 1 1 calc R . .
H56B H 0.7633 0.9528 -0.2023 0.071 Uiso 1 1 calc R . .
C3 C 0.4623(6) 1.3814(11) 0.2580(4) 0.064(3) Uani 1 1 d D . .
H3 H 0.4382 1.4345 0.2239 0.076 Uiso 1 1 calc R B 1
C45 C 0.8577(4) 0.5429(7) 0.0674(4) 0.045(2) Uani 1 1 d D . .
C54 C 0.7949(5) 0.9890(10) -0.0662(4) 0.051(2) Uani 1 1 d D . .
H54A H 0.7638 1.0686 -0.0816 0.061 Uiso 1 1 calc R . .
H54B H 0.8299 1.0203 -0.0294 0.061 Uiso 1 1 calc R . .
C28 C 0.8136(4) 0.3842(8) 0.3810(3) 0.0391(19) Uani 1 1 d D . .
C27 C 0.8945(4) 0.3741(10) 0.3926(3) 0.046(2) Uani 1 1 d D . .
C7 C 0.5741(6) 1.1337(12) 0.4111(5) 0.052(3) Uani 1 1 d D . .
C16 C 0.7582(7) 1.0598(13) 0.4523(6) 0.065(3) Uani 1 1 d . . .
H16A H 0.8073 1.0567 0.4781 0.098 Uiso 1 1 calc R . .
H16B H 0.7280 1.1379 0.4661 0.098 Uiso 1 1 calc R . .
H16C H 0.7676 1.0696 0.4062 0.098 Uiso 1 1 calc R . .
C18 C 0.7594(4) 0.5679(9) 0.5403(3) 0.0355(19) Uani 1 1 d D . .
C24 C 0.8103(3) 0.4987(8) 0.4885(3) 0.0317(17) Uani 1 1 d D . .
C29 C 0.7730(4) 0.4483(7) 0.4302(2) 0.0353(19) Uani 1 1 d D . .
H29 H 0.7189 0.4578 0.4238 0.042 Uiso 1 1 calc R . .
C48 C 0.7843(4) 0.7565(7) -0.0043(4) 0.044(2) Uani 1 1 d D . .
C61 C 0.5674(5) 1.0302(10) 0.0506(3) 0.055(3) Uani 1 1 d D . .
C2 C 0.5114(5) 1.2724(10) 0.2435(4) 0.051(2) Uani 1 1 d D B .
C10 C 0.6392(4) 0.9082(8) 0.4309(4) 0.046(2) Uani 1 1 d D . .
C33 C 0.9734(5) 0.2025(11) 0.3273(4) 0.041(2) Uani 1 1 d . . .
C19 C 0.7047(5) 0.4553(8) 0.5657(3) 0.0357(18) Uani 1 1 d D . .
H19A H 0.6706 0.4215 0.5290 0.043 Uiso 1 1 calc R . .
H19B H 0.7360 0.3773 0.5828 0.043 Uiso 1 1 calc R . .
C22 C 0.7605(5) 0.6809(11) 0.6551(4) 0.050(3) Uani 1 1 d D . .
H22A H 0.7298 0.7597 0.6380 0.060 Uiso 1 1 calc R . .
H22B H 0.7950 0.7131 0.6920 0.060 Uiso 1 1 calc R . .
I1B I 1.35171(9) 0.5438(3) 0.34459(9) 0.0694(5) Uani 0.50 1 d P C 3
C71B C 1.1904(11) 0.624(3) 0.3550(12) 0.100 Uiso 0.50 1 d PD D 2
H71A H 1.2257 0.6384 0.3940 0.120 Uiso 0.50 1 calc PR D 2
H71B H 1.1768 0.5256 0.3533 0.120 Uiso 0.50 1 calc PR D 2
C72B C 1.1163(9) 0.709(3) 0.3620(13) 0.120(9) Uiso 0.50 1 d PD D 2
H72A H 1.1285 0.8071 0.3574 0.144 Uiso 0.50 1 calc PR D 2
H72B H 1.0983 0.6950 0.4061 0.144 Uiso 0.50 1 calc PR D 2
C73B C 1.0504(12) 0.670(4) 0.3109(13) 0.123(9) Uiso 0.50 1 d PD D 2
H73A H 1.0638 0.7030 0.2676 0.148 Uiso 0.50 1 calc PR D 2
H73B H 1.0460 0.5694 0.3087 0.148 Uiso 0.50 1 calc PR D 2
C75A C 0.9070(11) 0.663(2) 0.276(2) 0.057(3) Uiso 0.50 1 d PD E 1
C75B C 0.9077(11) 0.670(3) 0.2817(19) 0.057(3) Uiso 0.50 1 d PD D 2
O76B O 0.9143(7) 0.5656(12) 0.2467(6) 0.0368(19) Uiso 0.50 1 d PD D 2
O84B O 0.6269(9) 0.8921(17) 0.2505(8) 0.060(3) Uiso 0.50 1 d PD D 2
C79B C 0.7654(10) 0.703(3) 0.2794(10) 0.061(4) Uiso 0.50 1 d PD D 2
H79A H 0.7305 0.7426 0.3105 0.073 Uiso 0.50 1 calc PR D 2
H79B H 0.7611 0.6023 0.2821 0.073 Uiso 0.50 1 calc PR D 2
C85A C 0.5122(7) 0.762(2) 0.1873(9) 0.053(3) Uiso 0.50 1 d PGD E 1
C90A C 0.5034(8) 0.737(2) 0.1194(9) 0.064(3) Uiso 0.50 1 d PGD E 1
H90A H 0.5463 0.7102 0.0964 0.076 Uiso 0.50 1 calc PR E 1
C89A C 0.4303(10) 0.753(2) 0.0858(6) 0.074(4) Uiso 0.50 1 d PGD E 1
H89A H 0.4244 0.7366 0.0404 0.089 Uiso 0.50 1 calc PR E 1
C88A C 0.3661(7) 0.794(2) 0.1201(7) 0.058(4) Uiso 0.50 1 d PGD E 1
H88A H 0.3172 0.8044 0.0976 0.070 Uiso 0.50 1 calc PR E 1
C87A C 0.3750(8) 0.819(2) 0.1880(8) 0.101(6) Uiso 0.50 1 d PGD E 1
H87A H 0.3320 0.8458 0.2109 0.122 Uiso 0.50 1 calc PR E 1
C86A C 0.4480(10) 0.803(2) 0.2215(6) 0.065(4) Uiso 0.50 1 d PGD E 1
H86A H 0.4540 0.8194 0.2670 0.078 Uiso 0.50 1 calc PR E 1
N77A N 0.8525(10) 0.7640(19) 0.2733(9) 0.070(4) Uiso 0.50 1 d PD E 1
N77B N 0.8459(9) 0.7432(19) 0.2999(11) 0.070(4) Uiso 0.50 1 d PD D 2
N81A N 0.6365(9) 0.6821(18) 0.2341(9) 0.063(4) Uiso 0.50 1 d PD E 1
N81B N 0.6574(8) 0.7011(19) 0.1965(10) 0.063(4) Uiso 0.50 1 d PD D 2
O76A O 0.8842(7) 0.5578(13) 0.2451(6) 0.0368(19) Uiso 0.50 1 d PD E 1
C82B C 0.663(2) 0.558(2) 0.171(2) 0.122(10) Uiso 0.50 1 d PD D 2
H82A H 0.6753 0.5619 0.1249 0.184 Uiso 0.50 1 calc PR D 2
H82B H 0.6135 0.5118 0.1738 0.184 Uiso 0.50 1 calc PR D 2
H82C H 0.7031 0.5085 0.1959 0.184 Uiso 0.50 1 calc PR D 2
C80B C 0.7380(10) 0.749(3) 0.2098(10) 0.063(4) Uiso 0.50 1 d PD D 2
H80A H 0.7404 0.8497 0.2063 0.076 Uiso 0.50 1 calc PR D 2
H80B H 0.7715 0.7088 0.1778 0.076 Uiso 0.50 1 calc PR D 2
I41 I 1.14906(5) -0.0959(3) 0.15584(5) 0.0349(2) Uani 0.50 1 d P F 1
C70A C 1.2757(9) 0.610(3) 0.3733(15) 0.100 Uiso 0.50 1 d PD E 1
H70D H 1.2671 0.6592 0.4135 0.150 Uiso 0.50 1 calc PR E 1
H70E H 1.2960 0.6731 0.3417 0.150 Uiso 0.50 1 calc PR E 1
H70F H 1.3126 0.5360 0.3825 0.150 Uiso 0.50 1 calc PR E 1
C70B C 1.2330(15) 0.661(3) 0.2936(13) 0.100 Uiso 0.50 1 d PD D 2
H70A H 1.2364 0.7606 0.2898 0.150 Uiso 0.50 1 calc PR D 2
H70B H 1.2046 0.6239 0.2550 0.150 Uiso 0.50 1 calc PR D 2
H70C H 1.2849 0.6220 0.2973 0.150 Uiso 0.50 1 calc PR D 2
C71A C 1.1984(11) 0.549(2) 0.3448(16) 0.100 Uiso 0.50 1 d PD E 1
H71C H 1.1818 0.4761 0.3741 0.120 Uiso 0.50 1 calc PR E 1
H71D H 1.2065 0.5067 0.3021 0.120 Uiso 0.50 1 calc PR E 1
C72A C 1.1334(10) 0.657(2) 0.3358(18) 0.120(9) Uiso 0.50 1 d PD E 1
H72C H 1.1168 0.6838 0.3791 0.144 Uiso 0.50 1 calc PR E 1
H72D H 1.1540 0.7399 0.3154 0.144 Uiso 0.50 1 calc PR E 1
C73A C 1.0624(13) 0.606(3) 0.2934(16) 0.123(9) Uiso 0.50 1 d PD E 1
H73C H 1.0753 0.6040 0.2474 0.148 Uiso 0.50 1 calc PR E 1
H73D H 1.0508 0.5109 0.3063 0.148 Uiso 0.50 1 calc PR E 1
C74A C 0.9897(9) 0.695(3) 0.2995(14) 0.085(6) Uiso 0.50 1 d PD E 1
H74C H 0.9881 0.7145 0.3465 0.102 Uiso 0.50 1 calc PR E 1
H74D H 1.0015 0.7831 0.2787 0.102 Uiso 0.50 1 calc PR E 1
C74B C 0.9716(9) 0.731(3) 0.3263(13) 0.085(6) Uiso 0.50 1 d PD D 2
H74A H 0.9616 0.7117 0.3722 0.102 Uiso 0.50 1 calc PR D 2
H74B H 0.9724 0.8315 0.3205 0.102 Uiso 0.50 1 calc PR D 2
C78A C 0.8581(13) 0.888(2) 0.3163(9) 0.051(3) Uiso 0.50 1 d PD E 1
H78D H 0.8361 0.8673 0.3577 0.077 Uiso 0.50 1 calc PR E 1
H78E H 0.8297 0.9637 0.2949 0.077 Uiso 0.50 1 calc PR E 1
H78F H 0.9122 0.9139 0.3243 0.077 Uiso 0.50 1 calc PR E 1
C78B C 0.8601(13) 0.8736(19) 0.3371(10) 0.051(3) Uiso 0.50 1 d PD D 2
H78A H 0.8530 0.8576 0.3832 0.077 Uiso 0.50 1 calc PR D 2
H78B H 0.8237 0.9435 0.3204 0.077 Uiso 0.50 1 calc PR D 2
H78C H 0.9127 0.9048 0.3319 0.077 Uiso 0.50 1 calc PR D 2
O84A O 0.5983(9) 0.9012(17) 0.2577(8) 0.060(3) Uiso 0.50 1 d PD E 1
C79A C 0.7778(9) 0.748(3) 0.2342(10) 0.061(4) Uiso 0.50 1 d PD E 1
H79C H 0.7843 0.6775 0.2004 0.073 Uiso 0.50 1 calc PR E 1
H79D H 0.7650 0.8350 0.2119 0.073 Uiso 0.50 1 calc PR E 1
C83A C 0.5862(10) 0.7896(18) 0.2284(12) 0.064(4) Uiso 0.50 1 d PD E 1
C83B C 0.6038(8) 0.789(2) 0.2186(12) 0.064(4) Uiso 0.50 1 d PD D 2
C85B C 0.5210(7) 0.794(2) 0.1902(9) 0.053(3) Uiso 0.50 1 d PGD D 2
C90B C 0.5010(8) 0.741(2) 0.1275(9) 0.064(3) Uiso 0.50 1 d PGD D 2
H90B H 0.5401 0.7114 0.1006 0.076 Uiso 0.50 1 calc PR D 2
C89B C 0.4226(9) 0.731(2) 0.1049(7) 0.074(4) Uiso 0.50 1 d PGD D 2
H89B H 0.4092 0.6949 0.0629 0.089 Uiso 0.50 1 calc PR D 2
C88B C 0.3642(7) 0.774(2) 0.1450(8) 0.058(4) Uiso 0.50 1 d PGD D 2
H88B H 0.3118 0.7679 0.1299 0.070 Uiso 0.50 1 calc PR D 2
C87B C 0.3842(8) 0.828(2) 0.2078(8) 0.101(6) Uiso 0.50 1 d PGD D 2
H87B H 0.3452 0.8573 0.2346 0.122 Uiso 0.50 1 calc PR D 2
C86B C 0.4626(10) 0.838(2) 0.2304(7) 0.065(4) Uiso 0.50 1 d PGD D 2
H86B H 0.4760 0.8738 0.2724 0.078 Uiso 0.50 1 calc PR D 2
C82A C 0.635(3) 0.541(2) 0.2055(19) 0.122(10) Uiso 0.50 1 d PD E 1
H82D H 0.5915 0.5336 0.1729 0.184 Uiso 0.50 1 calc PR E 1
H82E H 0.6287 0.4737 0.2400 0.184 Uiso 0.50 1 calc PR E 1
H82F H 0.6830 0.5237 0.1849 0.184 Uiso 0.50 1 calc PR E 1
C80A C 0.7094(9) 0.706(3) 0.2746(9) 0.063(4) Uiso 0.50 1 d PD E 1
H80C H 0.7232 0.6209 0.2989 0.076 Uiso 0.50 1 calc PR E 1
H80D H 0.7008 0.7783 0.3067 0.076 Uiso 0.50 1 calc PR E 1

loop_
_atom_site_aniso_label
_atom_site_aniso_U_11
_atom_site_aniso_U_22
_atom_site_aniso_U_33
_atom_site_aniso_U_23
_atom_site_aniso_U_13
_atom_site_aniso_U_12
N1 0.053(5) 0.049(5) 0.048(5) 0.012(4) 0.007(4) 0.005(4)
N32 0.080(6) 0.033(4) 0.027(4) 0.005(3) 0.007(4) 0.014(4)
N44 0.064(5) 0.033(4) 0.035(4) 0.011(3) -0.021(4) 0.018(4)
N9 0.067(6) 0.078(7) 0.046(5) 0.011(5) 0.023(4) 0.009(5)
N67 0.069(6) 0.076(7) 0.037(4) 0.013(4) 0.014(4) 0.011(5)
O69 0.096(6) 0.049(4) 0.059(4) 0.001(4) -0.040(4) 0.005(4)
O8 0.145(9) 0.146(10) 0.040(4) 0.005(5) 0.025(5) 0.095(8)
O34 0.046(3) 0.054(4) 0.025(3) 0.013(3) 0.011(2) 0.005(3)
O43 0.085(5) 0.079(5) 0.027(3) 0.006(3) -0.012(3) 0.016(4)
C58 0.071(7) 0.038(5) 0.034(4) 0.005(4) -0.023(4) 0.002(5)
C39 0.037(4) 0.058(6) 0.024(4) 0.001(4) 0.003(3) 0.000(4)
C21 0.081(8) 0.097(10) 0.019(4) -0.002(5) 0.015(4) 0.006(7)
C42 0.065(7) 0.101(10) 0.029(5) -0.006(5) -0.005(4) 0.025(7)
C52 0.085(8) 0.032(6) 0.089(8) 0.009(5) -0.033(7) 0.003(5)
C57 0.079(8) 0.062(7) 0.046(6) 0.003(5) -0.017(5) 0.003(6)
C14 0.064(6) 0.045(6) 0.047(5) 0.020(5) -0.026(5) -0.003(5)
C68 0.045(5) 0.042(5) 0.045(5) -0.005(4) -0.005(4) -0.001(4)
C38 0.085(8) 0.048(6) 0.032(5) -0.006(4) 0.022(5) -0.001(5)
C30 0.109(9) 0.051(6) 0.023(4) 0.000(4) -0.007(5) -0.023(6)
C31 0.043(5) 0.124(11) 0.049(5) -0.012(8) 0.009(4) 0.021(7)
C64 0.052(6) 0.049(6) 0.054(6) -0.012(5) -0.022(5) 0.003(5)
C63 0.057(6) 0.060(7) 0.031(4) -0.014(4) -0.006(4) -0.009(5)
C46 0.063(6) 0.051(6) 0.038(5) 0.008(4) -0.014(4) -0.003(5)
C6 0.054(6) 0.047(6) 0.042(5) 0.011(4) -0.005(4) 0.020(5)
C20 0.067(7) 0.069(7) 0.035(5) 0.020(5) 0.021(4) -0.001(6)
C35 0.053(5) 0.037(5) 0.023(4) 0.002(3) 0.007(3) -0.006(4)
C65 0.065(7) 0.059(7) 0.039(5) -0.021(5) 0.007(4) -0.002(5)
C37 0.046(5) 0.042(5) 0.041(5) -0.010(4) 0.003(4) 0.008(4)
C13 0.055(5) 0.034(5) 0.025(4) 0.005(3) 0.012(4) 0.002(4)
C25 0.048(5) 0.044(5) 0.027(4) -0.009(4) 0.012(3) 0.004(4)
C23 0.042(5) 0.046(5) 0.029(4) -0.009(4) 0.005(3) -0.003(4)
C49 0.050(5) 0.067(7) 0.024(4) 0.008(4) -0.010(4) 0.003(5)
C62 0.055(5) 0.038(5) 0.034(4) -0.005(4) 0.005(4) 0.003(4)
C55 0.066(6) 0.056(7) 0.040(5) -0.003(4) -0.016(4) -0.002(5)
C66 0.060(7) 0.069(8) 0.063(7) -0.001(6) -0.004(5) -0.010(6)
C53 0.050(5) 0.038(5) 0.037(4) 0.012(4) -0.024(4) 0.004(4)
C47 0.033(5) 0.053(6) 0.056(6) -0.005(5) -0.002(4) 0.005(4)
C15 0.054(6) 0.032(5) 0.073(7) 0.019(5) 0.000(5) 0.001(4)
C5 0.049(5) 0.050(6) 0.044(5) 0.005(4) 0.006(4) 0.021(5)
C36 0.043(5) 0.042(5) 0.030(4) 0.005(4) 0.008(3) 0.008(4)
C17 0.055(6) 0.080(9) 0.067(7) 0.028(7) 0.002(5) -0.001(6)
C59 0.071(6) 0.033(5) 0.035(4) 0.015(4) -0.022(4) -0.012(4)
C60 0.067(6) 0.052(6) 0.028(4) 0.006(4) -0.026(4) -0.010(5)
C11 0.040(5) 0.089(9) 0.038(5) 0.017(5) 0.011(4) 0.013(5)
C12 0.038(4) 0.044(5) 0.036(4) 0.010(4) 0.005(3) -0.009(4)
C40 0.039(4) 0.049(5) 0.018(3) -0.003(3) 0.002(3) 0.012(4)
C4 0.081(7) 0.046(6) 0.068(6) 0.016(6) 0.017(5) 0.025(6)
C26 0.044(5) 0.062(6) 0.029(4) -0.004(5) 0.012(3) 0.006(5)
C51 0.048(6) 0.108(10) 0.047(6) 0.027(6) -0.023(5) 0.005(6)
C50 0.047(5) 0.046(5) 0.034(4) 0.011(4) -0.003(4) -0.003(4)
C56 0.079(7) 0.054(7) 0.045(5) -0.006(5) 0.000(5) -0.007(6)
C3 0.073(7) 0.044(6) 0.070(7) -0.007(5) -0.024(5) 0.010(5)
C45 0.055(6) 0.045(5) 0.034(4) 0.027(4) -0.005(4) 0.013(4)
C54 0.050(5) 0.048(6) 0.052(6) 0.010(5) -0.020(4) -0.009(5)
C28 0.069(6) 0.023(4) 0.026(4) 0.006(3) 0.010(3) 0.000(4)
C27 0.061(6) 0.045(6) 0.034(4) 0.004(4) 0.009(4) 0.002(4)
C7 0.051(6) 0.056(6) 0.050(6) 0.028(5) 0.008(4) 0.017(5)
C16 0.068(7) 0.054(7) 0.070(7) 0.026(6) -0.022(6) -0.018(6)
C18 0.041(4) 0.043(5) 0.023(4) -0.015(4) 0.006(3) -0.008(4)
C24 0.036(4) 0.037(4) 0.023(4) -0.005(3) 0.012(3) 0.005(3)
C29 0.052(5) 0.039(5) 0.016(3) 0.004(3) 0.009(3) -0.004(4)
C48 0.051(5) 0.047(5) 0.031(4) -0.003(4) -0.015(4) 0.002(4)
C61 0.062(6) 0.045(6) 0.059(6) 0.015(5) -0.005(5) -0.009(5)
C2 0.045(5) 0.058(6) 0.049(5) -0.003(5) -0.008(4) 0.004(5)
C10 0.054(5) 0.047(5) 0.038(4) -0.006(5) 0.005(4) 0.003(5)
C33 0.045(5) 0.048(5) 0.029(4) 0.006(4) -0.003(4) 0.003(4)
C19 0.050(5) 0.038(4) 0.019(3) 0.004(3) 0.008(3) 0.004(4)
C22 0.053(6) 0.075(7) 0.021(4) -0.021(4) 0.004(4) -0.003(5)
I1B 0.0616(9) 0.0605(9) 0.0861(11) 0.0100(8) 0.0056(8) 0.0288(7)
I41 0.0310(4) 0.0383(5) 0.0356(4) -0.0101(5) 0.0027(3) -0.0088(4)

loop_
_atom_type_symbol
_atom_type_description
_atom_type_scat_dispersion_real
_atom_type_scat_dispersion_imag
_atom_type_scat_source
C C 0.0181 0.0091 'International Tables Vol C Tables 4.2.6.8 and 6.1.1.4'
H H 0.0000 0.0000 'International Tables Vol C Tables 4.2.6.8 and 6.1.1.4'
I I -0.3257 6.8362 'International Tables Vol C Tables 4.2.6.8 and 6.1.1.4'
N N 0.0311 0.0180 'International Tables Vol C Tables 4.2.6.8 and 6.1.1.4'
O O 0.0492 0.0322 'International Tables Vol C Tables 4.2.6.8 and 6.1.1.4'

loop_
_geom_angle_atom_site_label_1
_geom_angle_atom_site_label_2
_geom_angle_atom_site_label_3
_geom_angle
C2 N1 C6 122.1(8)
C33 N32 C27 131.8(8)
C42 N44 C45 125.8(8)
C7 N9 C10 123.7(9)
C68 N67 C62 123.0(9)
C57 C58 C53 112.3(8)
C38 C39 C42 120.2(6)
C38 C39 C40 121.1(7)
C40 C39 C42 118.6(7)
C22 C21 C20 110.3(7)
N44 C42 C39 115.3(8)
O43 C42 N44 125.2(10)
O43 C42 C39 118.8(11)
C58 C57 C56 109.9(8)
C13 C14 C15 121.6(8)
N67 C68 C2 109.2(8)
O69 C68 N67 127.4(10)
O69 C68 C2 123.3(9)
C37 C38 C39 118.0(7)
C59 C64 C63 121.8(8)
C64 C63 C65 119.7(7)
C64 C63 C62 121.4(7)
C62 C63 C65 118.9(7)
C47 C46 C52 121.0(7)
C45 C46 C52 122.2(7)
C45 C46 C47 116.0(7)
N1 C6 C5 120.8(7)
N1 C6 C7 120.8(7)
C5 C6 C7 118.4(7)
C21 C20 C19 111.0(7)
C36 C35 C40 121.7(7)
C36 C35 C33 119.1(6)
C40 C35 C33 119.1(6)
C38 C37 C36 122.6(7)
C38 C37 I41 120.1(5)
C36 C37 I41 117.4(5)
C14 C13 C18 121.7(5)
C12 C13 C14 116.5(7)
C12 C13 C18 121.4(6)
C26 C25 C24 122.2(6)
C22 C23 C18 113.4(6)
C50 C49 C48 123.4(8)
C63 C62 N67 115.8(7)
C61 C62 N67 126.3(7)
C61 C62 C63 117.5(7)
C56 C55 C54 111.2(8)
C58 C53 C48 112.8(7)
C59 C53 C58 112.5(6)
C59 C53 C54 106.4(7)
C59 C53 C48 107.3(6)
C54 C53 C58 105.1(7)
C54 C53 C48 112.6(7)
C48 C47 C46 123.1(8)
C14 C15 C16 118.0(7)
C10 C15 C14 121.4(8)
C10 C15 C16 119.9(7)
C6 C5 C4 118.6(8)
C35 C36 C37 117.4(7)
C64 C59 C53 120.7(6)
C64 C59 C60 116.0(7)
C60 C59 C53 123.3(6)
C61 C60 C59 122.9(8)
C12 C11 C17 118.7(8)
C12 C11 C10 121.1(8)
C10 C11 C17 119.8(7)
C13 C12 C11 122.0(8)
C35 C40 C39 119.0(7)
C5 C4 C3 118.8(9)
C25 C26 C31 119.9(6)
C27 C26 C31 123.3(6)
C27 C26 C25 116.8(7)
C49 C50 C51 121.1(8)
C49 C50 C45 115.8(7)
C45 C50 C51 123.1(8)
C55 C56 C57 111.2(8)
C4 C3 C2 119.8(9)
C46 C45 N44 119.0(6)
C46 C45 C50 124.4(7)
C50 C45 N44 116.5(6)
C55 C54 C53 115.5(8)
C27 C28 C30 122.5(7)
C27 C28 C29 116.5(7)
C29 C28 C30 120.9(7)
C26 C27 N32 118.8(6)
C28 C27 N32 117.1(6)
C28 C27 C26 123.8(7)
N9 C7 C6 113.1(9)
O8 C7 N9 123.2(10)
O8 C7 C6 123.0(10)
C13 C18 C24 106.7(6)
C13 C18 C19 113.8(6)
C23 C18 C13 109.6(6)
C23 C18 C24 112.0(6)
C23 C18 C19 107.1(6)
C19 C18 C24 107.7(6)
C25 C24 C18 123.6(5)
C29 C24 C25 118.1(6)
C29 C24 C18 118.3(5)
C24 C29 C28 122.5(7)
C49 C48 C53 122.6(6)
C47 C48 C49 116.8(8)
C47 C48 C53 120.6(6)
C62 C61 C66 118.5(8)
C62 C61 C60 120.3(8)
C60 C61 C66 121.2(7)
N1 C2 C68 119.8(7)
N1 C2 C3 119.7(8)
C3 C2 C68 120.2(7)
C15 C10 N9 122.6(8)
C15 C10 C11 117.0(8)
C11 C10 N9 120.3(7)
N32 C33 C35 115.6(7)
O34 C33 N32 121.1(8)
O34 C33 C35 122.9(9)
C20 C19 C18 112.5(7)
C23 C22 C21 109.8(7)
C70B C71B C72B 113.2(5)
C71B C72B C73B 112.9(5)
C74B C73B C72B 113.2(5)
N77A C75A C74A 120.2(15)
O76A C75A N77A 111.9(15)
O76A C75A C74A 126.1(18)
O76B C75B N77B 133.3(17)
O76B C75B C74B 125.2(18)
N77B C75B C74B 100.6(12)
N77B C79B C80B 114.4(16)
C90A C85A C86A 120.0
C90A C85A C83A 127.9(16)
C86A C85A C83A 109.9(15)
C85A C90A C89A 120.0
C88A C89A C90A 120.0
C89A C88A C87A 120.0
C88A C87A C86A 120.0
C87A C86A C85A 120.0
C75A N77A C78A 122.7(16)
C75A N77A C79A 121.5(17)
C79A N77A C78A 115.2(17)
C75B N77B C79B 121.8(17)
C75B N77B C78B 118.8(15)
C79B N77B C78B 119.3(17)
C83A N81A C82A 133(2)
C83A N81A C80A 116.6(16)
C80A N81A C82A 111(2)
C80B N81B C82B 106(2)
C83B N81B C82B 140(2)
C83B N81B C80B 113.5(16)
N81B C80B C79B 108.1(14)
C70A C71A C72A 113.0(5)
C73A C72A C71A 113.2(5)
C74A C73A C72A 113.4(5)
C75A C74A C73A 128.3(18)
C75B C74B C73B 110.4(15)
N77A C79A C80A 114.3(15)
N81A C83A C85A 115.3(13)
O84A C83A C85A 122.0(15)
O84A C83A N81A 122.6(14)
O84B C83B N81B 118.3(15)
O84B C83B C85B 115.9(14)
N81B C83B C85B 123.0(14)
C90B C85B C83B 120.6(13)
C90B C85B C86B 120.0
C86B C85B C83B 119.0(14)
C89B C90B C85B 120.0
C90B C89B C88B 120.0
C87B C88B C89B 120.0
C88B C87B C86B 120.0
C87B C86B C85B 120.0
N81A C80A C79A 113.5(14)

loop_
_geom_bond_atom_site_label_1
_geom_bond_atom_site_label_2
_geom_bond_distance
N1 C6 1.326(5)
N1 C2 1.323(5)
N32 C27 1.425(11)
N32 C33 1.365(13)
N44 C42 1.325(15)
N44 C45 1.479(9)
N9 C7 1.370(16)
N9 C10 1.411(13)
N67 C68 1.331(15)
N67 C62 1.443(11)
O69 C68 1.191(13)
O8 C7 1.176(14)
O34 C33 1.255(11)
O43 C42 1.278(13)
C58 C57 1.529(5)
C58 C53 1.537(5)
C39 C42 1.491(13)
C39 C38 1.3901(10)
C39 C40 1.3902(10)
C21 C20 1.531(5)
C21 C22 1.531(5)
C52 C46 1.505(14)
C57 C56 1.531(5)
C14 C13 1.3900(10)
C14 C15 1.3903(10)
C68 C2 1.531(13)
C38 C37 1.3901(10)
C30 C28 1.531(11)
C31 C26 1.560(12)
C64 C63 1.3901(10)
C64 C59 1.3900(10)
C63 C65 1.519(12)
C63 C62 1.3901(10)
C46 C47 1.3901(10)
C46 C45 1.3901(10)
C6 C5 1.382(5)
C6 C7 1.541(10)
C20 C19 1.531(5)
C35 C36 1.3900(10)
C35 C40 1.3901(10)
C35 C33 1.476(11)
C37 C36 1.3903(10)
C37 I41 2.169(8)
C13 C12 1.3899(10)
C13 C18 1.534(11)
C25 C26 1.3902(10)
C25 C24 1.3902(10)
C23 C18 1.533(5)
C23 C22 1.527(5)
C49 C50 1.3900(10)
C49 C48 1.3901(10)
C62 C61 1.3899(10)
C55 C56 1.528(5)
C55 C54 1.530(5)
C66 C61 1.469(14)
C53 C59 1.522(12)
C53 C54 1.535(5)
C53 C48 1.552(11)
C47 C48 1.3899(10)
C15 C16 1.513(13)
C15 C10 1.3900(10)
C5 C4 1.383(5)
C17 C11 1.573(14)
C59 C60 1.3900(10)
C60 C61 1.3899(10)
C11 C12 1.3899(10)
C11 C10 1.3900(10)
C4 C3 1.383(5)
C26 C27 1.3901(10)
C51 C50 1.454(12)
C50 C45 1.3901(10)
C3 C2 1.383(5)
C28 C27 1.3901(10)
C28 C29 1.3901(10)
C18 C24 1.552(9)
C18 C19 1.537(5)
C24 C29 1.3900(10)
C71B C72B 1.521(5)
C71B C70B 1.520(5)
C72B C73B 1.523(5)
C73B C74B 1.518(5)
C75A N77A 1.343(5)
C75A O76A 1.234(5)
C75A C74A 1.494(5)
C75B O76B 1.232(5)
C75B N77B 1.341(5)
C75B C74B 1.491(5)
O84B C83B 1.233(5)
C79B N77B 1.462(5)
C79B C80B 1.519(5)
C85A C90A 1.3900
C85A C86A 1.3900
C85A C83A 1.490(5)
C90A C89A 1.3900
C89A C88A 1.3900
C88A C87A 1.3900
C87A C86A 1.3900
N77A C78A 1.472(5)
N77A C79A 1.464(5)
N77B C78B 1.470(5)
N81A C83A 1.341(5)
N81A C82A 1.470(5)
N81A C80A 1.463(5)
N81B C82B 1.469(5)
N81B C80B 1.460(5)
N81B C83B 1.340(5)
C70A C71A 1.522(5)
C71A C72A 1.522(5)
C72A C73A 1.521(5)
C73A C74A 1.519(5)
O84A C83A 1.234(5)
C79A C80A 1.521(5)
C83B C85B 1.491(5)
C85B C90B 1.3900
C85B C86B 1.3900
C90B C89B 1.3900
C89B C88B 1.3900
C88B C87B 1.3900
C87B C86B 1.3900
